data_4116987
loop_
_publ_author_name
'Charles R. Cornman'
'Thad C. Stauffer'
'Paul D. Boyle'

_publ_contact_author
;
Charles R. Cornman
Department of Chemistry
Box 8204
North Carolina State University
Raleigh, NC 27695-8204
;
_publ_contact_author_email cornman@chemdept.chem.ncsu.edu
_publ_contact_author_fax (919)515-5079
_publ_contact_author_phone (919)515-3209
_publ_section_title
;
 Oxidation of a Vanadium(V)-Dithiolate Complex to a
 Vanadium(V)-\h2,\h2-Disulfenate Complex
;
_journal_name_full 'Journal of the American Chemical Society'
_journal_page_first 5986
_journal_page_last 5987
_journal_paper_doi 10.1021/ja971007s
_journal_volume 119
_journal_year 1997
_chemical_formula_moiety 'V S2 O4 N C11 H14 '
_chemical_formula_sum 'C11 H14 N O4 S2 V'
_chemical_formula_weight 339.29
_chemical_name_systematic ?
_space_group_IT_number 61
_symmetry_cell_setting orthorhombic
_symmetry_space_group_name_Hall '-P 2ac 2ab'
_symmetry_space_group_name_H-M 'P b c a'
_cell_angle_alpha 90.0
_cell_angle_beta 90.0
_cell_angle_gamma 90.0
_cell_formula_units_Z 8
_cell_length_a 7.6495(14)
_cell_length_b 12.384(6)
_cell_length_c 27.867(12)
_cell_measurement_reflns_used 24
_cell_measurement_temperature 153
_cell_measurement_theta_max 17.00
_cell_measurement_theta_min 13.50
_cell_volume 2639.9(18)
_computing_data_reduction 'NRCVAX DATRD2'
_computing_molecular_graphics NRCVAX
_computing_publication_material 'NRCVAX TABLES Jan 94 Version'
_computing_structure_refinement 'NRCVAX LSTSQ'
_computing_structure_solution SIR92
_diffrn_ambient_temperature 153
_diffrn_measurement_device 'Nonius CAD-4    '
_diffrn_measurement_method 'Omega scan b/P/b        '
_diffrn_radiation_monochromator graphite
_diffrn_radiation_source 'xray tube'
_diffrn_radiation_type 'Molybdenum K\a'
_diffrn_radiation_wavelength .71073
_diffrn_reflns_av_R_equivalents .000
_diffrn_reflns_limit_h_max 9
_diffrn_reflns_limit_h_min 0
_diffrn_reflns_limit_k_max 14
_diffrn_reflns_limit_k_min 0
_diffrn_reflns_limit_l_max 32
_diffrn_reflns_limit_l_min 0
_diffrn_reflns_number 2292
_diffrn_reflns_theta_max 25.00
_diffrn_reflns_theta_min 0.00
_diffrn_standards_decay_% 1.3
_diffrn_standards_interval_time 80
_diffrn_standards_number 3
_exptl_absorpt_coefficient_mu 1.04
_exptl_absorpt_correction_T_max .9996
_exptl_absorpt_correction_T_min .8340
_exptl_absorpt_correction_type psi-scan
_exptl_crystal_density_diffrn 1.707
_exptl_crystal_F_000 1396.42
_exptl_crystal_size_max .26
_exptl_crystal_size_mid .22
_exptl_crystal_size_min .04
_refine_diff_density_max .48
_refine_diff_density_min -.43
_refine_ls_extinction_coef 0.0028(15)
_refine_ls_extinction_method Larson
_refine_ls_goodness_of_fit_obs 1.15
_refine_ls_matrix_type full
_refine_ls_number_parameters 215
_refine_ls_number_reflns 1624
_refine_ls_R_factor_all .046
_refine_ls_R_factor_obs .046
_refine_ls_shift/esd_max .015
_refine_ls_structure_factor_coef F
_refine_ls_weighting_details 'w = 1/(\s^2^(F)+ .0006F^2^)'
_refine_ls_weighting_scheme calc
_refine_ls_wR_factor_all .047
_refine_ls_wR_factor_obs .047
_reflns_number_observed 1627
_reflns_number_total 2292
_reflns_observed_criterion 'Inet > 1.0\s(Inet)'
_cod_data_source_file ja971007s_1.cif
_cod_data_source_block 3
_cod_depositor_comments
;
The following automatic conversions were performed:

'_refine_ls_weighting_scheme' value '1/(\s^2^(F)+ .0006F^2^)' was
changed to 'calc'. New tag '_refine_ls_weighting_details' was
created. The value of the new tag was set to 'w = 1/(\s^2^(F)+
.0006F^2^)'.

Automatic conversion script
Id: cif_fix_values 3143 2015-03-26 13:38:13Z robertas 
;
_cod_original_formula_sum 'V S2 O4 N C11 H14 '
_cod_database_code 4116987

loop_
_symmetry_equiv_pos_as_xyz
x,y,z
-x,-y,-z
1/2-x,1/2+y,z
1/2+x,1/2-y,-z
x,1/2-y,1/2+z
-x,1/2+y,1/2-z
1/2-x,-y,1/2+z
1/2+x,y,1/2-z

loop_
_atom_site_aniso_label
_atom_site_aniso_U_11
_atom_site_aniso_U_22
_atom_site_aniso_U_33
_atom_site_aniso_U_12
_atom_site_aniso_U_13
_atom_site_aniso_U_23
_atom_site_aniso_type_symbol
V .0111(4) .0162(4) .0146(4) -.0024(4) -.0010(3) .0006(3) V
S1 .0139(6) .0142(6) .0201(6) -.0018(5) -.0026(5) .0033(5) S
S2 .0171(7) .0394(8) .0258(6) .0051(6) -.0062(6) .0036(6) S
O1 .0220(18) .0255(18) .0201(17) -.0094(16) -.0027(16) -.0006(16) O
O2 .0258(19) .0138(16) .0183(17) -.0051(15) .0082(16) -.0018(14) O
O3 .0164(18) .0206(18) .0157(16) -.0009(15) .0004(15) .0004(13) O
O4 .0131(18) .034(2) .0295(18) .0070(17) .0042(16) .0071(17) O
N .016(2) .0130(19) .0105(19) .0022(17) -.0003(17) -.0003(16) n
C1 .017(3) .018(2) .016(2) .004(2) -.001(2) .001(2) C
C2 .012(2) .014(2) .013(2) .002(2) -.002(2) .0035(18) C
C3 .014(2) .016(2) .015(2) .001(2) -.008(2) .000(2) C
C4 .010(2) .021(3) .021(3) .002(2) .001(2) .004(2) C
C5 .013(3) .025(3) .020(3) .004(2) .004(2) .002(2) C
C6 .022(3) .015(2) .019(2) .010(2) .000(2) -.003(2) C
C7 .021(3) .031(3) .016(2) -.006(3) .003(2) .006(2) C
C8 .022(3) .012(2) .015(2) -.007(2) .000(2) -.0027(19) C
C9 .009(2) .019(3) .023(3) -.005(2) .001(2) .001(2) C
C10 .028(3) .015(2) .017(3) .010(2) .008(2) .000(2) C
C11 .027(3) .034(3) .021(3) .016(3) .002(3) .006(3) C

loop_
_atom_site_label
_atom_site_fract_x
_atom_site_fract_y
_atom_site_fract_z
_atom_site_U_iso_or_equiv
_atom_site_thermal_displace_type
_atom_site_type_symbol
V .52656(10) .18838(6) .07959(3) .0140(4) Uij V
S1 .29542(15) .22085(9) .02552(4) .0161(5) Uij S
S2 .73584(18) .08492(12) .12239(5) .0274(7) Uij S
O1 .6205(4) .3037(3) .07691(11) .0226(17) Uij O
O2 .3902(5) .2273(2) .13629(11) .0193(16) Uij O
O3 .4739(4) .1621(2) .01176(10) .0176(17) Uij O
O4 .7213(4) .0901(3) .06513(13) .0254(18) Uij O
N .3593(5) .0308(3) .09439(13) .0131(19) Uij n
C1 .2808(6) .1568(4) .15755(16) .017(2) Uij C
C2 .2590(6) .0532(3) .13842(15) .013(2) Uij C
C3 .1532(6) -.0220(4) .16066(17) .015(2) Uij C
C4 .0631(6) .0040(4) .20276(17) .017(2) Uij C
C5 .0823(6) .1079(4) .22097(18) .020(2) Uij C
C6 .1903(7) .1830(4) .19894(17) .019(2) Uij C
C7 -.0435(8) -.0796(4) .2283(2) .023(3) Uij C
C8 .2399(7) .0104(4) .05300(16) .016(2) Uij C
C9 .1447(6) .1111(4) .0371(2) .017(2) Uij C
C10 .4777(7) -.0632(4) .10085(18) .020(2) Uij C
C11 .6184(8) -.0384(5) .1375(2) .027(3) Uij C
H3 .144(7) -.088(4) .149(2) .0248 Uiso H
H5 .034(7) .128(4) .251(2) .0296 Uiso H
H6 .189(7) .251(5) .2114(18) .0289 Uiso H
H7a .020(8) -.118(4) .251(2) .0326 Uiso H
H7b -.082(8) -.132(5) .207(2) .0326 Uiso H
H7c -.135(8) -.052(4) .246(2) .0326 Uiso H
H8a .307(7) -.013(4) .0261(19) .0264 Uiso H
H8b .158(7) -.035(4) .060(2) .0264 Uiso H
H9a .089(7) .101(4) .006(2) .0271 Uiso H
H9b .067(7) .135(4) .063(2) .0271 Uiso H
H10a .533(7) -.078(4) .072(2) .0303 Uiso H
H10b .421(7) -.130(5) .1124(18) .0303 Uiso H
H11a .579(8) -.024(5) .168(2) .0373 Uiso H
H11b .689(8) -.088(5) .140(2) .0373 Uiso H

loop_
_atom_type_symbol
_atom_type_scat_dispersion_real
_atom_type_scat_dispersion_imag
_atom_type_scat_source
V .267 .530 'International Tables Vol. IV Table 2.2B'
S .110 .124 'International Tables Vol. IV Table 2.2B'
O .008 .006 'International Tables Vol. IV Table 2.2B'
N .004 .003 'International Tables Vol. IV Table 2.2B'
C .002 .002 'International Tables Vol. IV Table 2.2B'
H .000 .000 'International Tables Vol. IV Table 2.2B'

loop_
_geom_angle_atom_site_label_1
_geom_angle_atom_site_label_2
_geom_angle_atom_site_label_3
_geom_angle
S1 V S2 156.87(6)
S1 V O1 98.91(13)
S1 V O2 94.27(11)
S1 V O3 42.08(10)
S1 V O4 122.89(12)
S1 V N 81.19(10)
S2 V O1 101.67(13)
S2 V O2 94.98(11)
S2 V O3 122.27(10)
S2 V O4 42.01(11)
S2 V N 80.33(10)
O1 V O2 93.31(15)
O1 V O3 101.29(15)
O1 V O4 101.70(17)
O1 V N 170.20(16)
O2 V O3 135.33(15)
O2 V O4 136.31(15)
O2 V N 76.93(13)
O3 V O4 81.67(14)
O3 V N 85.41(13)
O4 V N 86.25(14)
V S1 O3 55.50(11)
V S1 C9 103.61(17)
O3 S1 C9 104.2(2)
V S2 O4 55.28(13)
V S2 C11 103.66(19)
O4 S2 C11 103.3(2)
V O2 C1 121.9(3)
V O3 S1 82.42(14)
V O4 S2 82.71(16)
V N C2 105.7(3)
V N C8 109.6(3)
V N C10 109.7(3)
C2 N C8 110.9(4)
C2 N C10 111.3(3)
C8 N C10 109.5(4)
O2 C1 C2 120.0(4)
O2 C1 C6 121.8(4)
C2 C1 C6 118.2(4)
N C2 C1 115.3(4)
N C2 C3 123.5(4)
C1 C2 C3 121.1(4)
C2 C3 C4 120.7(4)
C2 C3 H3 120(3)
C4 C3 H3 118(3)
C3 C4 C5 117.9(4)
C3 C4 C7 120.6(4)
C5 C4 C7 121.5(4)
C4 C5 C6 121.4(5)
C4 C5 H5 121(3)
C6 C5 H5 116(3)
C1 C6 C5 120.7(5)
C1 C6 H6 122(3)
C5 C6 H6 116(3)
C4 C7 H7a 113(3)
C4 C7 H7b 110(3)
C4 C7 H7c 114(3)
H7a C7 H7b 103(5)
H7a C7 H7c 102(5)
H7b C7 H7c 110(5)
N C8 C9 112.5(4)
N C8 H8a 109(3)
N C8 H8b 111(4)
C9 C8 H8a 105(3)
C9 C8 H8b 104(3)
H8a C8 H8b 112(5)
S1 C9 C8 111.4(3)
S1 C9 H9a 102(3)
S1 C9 H9b 106(3)
C8 C9 H9a 111(3)
C8 C9 H9b 109(3)
H9a C9 H9b 114(4)
N C10 C11 110.9(4)
N C10 H10a 108(3)
N C10 H10b 115(3)
C11 C10 H10a 107(3)
C11 C10 H10b 105(3)
H10a C10 H10b 108(4)
S2 C11 C10 111.4(4)
S2 C11 H11a 102(4)
S2 C11 H11b 108(4)
C10 C11 H11a 115(4)
C10 C11 H11b 112(4)
H11a C11 H11b 105(5)

loop_
_geom_bond_atom_site_label_1
_geom_bond_atom_site_label_2
_geom_bond_distance
V S1 2.3575(14)
V S2 2.3720(16)
V O1 1.600(3)
V O2 1.954(3)
V O3 1.960(3)
V O4 1.966(3)
V N 2.369(4)
S1 O3 1.594(3)
S1 C9 1.812(5)
S2 O4 1.601(4)
S2 C11 1.821(6)
O2 C1 1.346(6)
N C2 1.473(6)
N C8 1.493(6)
N C10 1.485(6)
C1 C2 1.400(6)
C1 C6 1.384(7)
C2 C3 1.381(7)
C3 C4 1.398(7)
C3 H3 .89(5)
C4 C5 1.391(7)
C4 C7 1.498(7)
C5 C6 1.387(7)
C5 H5 .94(6)
C6 H6 .91(6)
C7 H7a .93(6)
C7 H7b .92(6)
C7 H7c .92(6)
C8 C9 1.510(7)
C8 H8a .95(6)
C8 H8b .87(6)
C9 H9a .97(6)
C9 H9b .97(6)
C10 C11 1.515(8)
C10 H10a .93(6)
C10 H10b .99(6)
C11 H11a .93(6)
C11 H11b .82(6)
